data_2202425
loop_
_publ_author_name
'Doran, Michael B.'
'Norquist, Alexander J.'
'O'Hare, Dermot'

_publ_section_title
;
 <i>catena</i>-Poly[cyclohexane-1,4-diammonium
 [[dioxo(sulfato-\k^2^<i>O,O</i>')uranium(VI)]-\m-sulfato] dihydrate]
;
_journal_issue 9
_journal_name_full 'Acta Crystallographica Section E'
_journal_page_first m765
_journal_page_last m767
_journal_paper_doi 10.1107/S1600536803015836
_journal_volume 59
_journal_year 2003
_chemical_formula_iupac '(C6 H16 N2) [U O2 (S O4)2], 2H2 O'
_chemical_formula_moiety 'C6 H16 N2 2+, O10 S2 U1 2-, 2H2 O'
_chemical_formula_sum 'C6 H20 N2 O12 S2 U'
_chemical_formula_weight 614.39
_chemical_name_systematic ?
_space_group_IT_number 2
_symmetry_cell_setting triclinic
_symmetry_space_group_name_Hall '-P 1'
_symmetry_space_group_name_H-M 'P -1'
_atom_sites_solution_hydrogens geom
_atom_sites_solution_primary direct
_cell_angle_alpha 76.7537(7)
_cell_angle_beta 75.6074(7)
_cell_angle_gamma 74.3971(13)
_cell_formula_units_Z 2
_cell_length_a 6.78130(10)
_cell_length_b 10.0636(2)
_cell_length_c 12.9753(3)
_cell_measurement_reflns_used 3432
_cell_measurement_temperature 150
_cell_measurement_theta_max 27
_cell_measurement_theta_min 5
_cell_volume 813.50(3)
_computing_cell_refinement
;
DENZO and SCALEPACK
;
_computing_data_collection
;
COLLECT (Nonius, 1997)
;
_computing_data_reduction
;
DENZO and SCALEPACK (Otwinowski & Minor, 1997)
;
_computing_molecular_graphics
;
CAMERON (Watkin et al., 1996)
;
_computing_publication_material
;
CRYSTALS
;
_computing_structure_refinement
;
CRYSTALS (Watkin et al., 2001)
;
_computing_structure_solution
;
SIR92 (Altomare et al., 1994)
;
_diffrn_ambient_temperature 150
_diffrn_measured_fraction_theta_full 0.989
_diffrn_measured_fraction_theta_max 0.989
_diffrn_measurement_device_type
;
Enraf Nonius Kappa CCD
;
_diffrn_measurement_method \w
_diffrn_radiation_monochromator graphite
_diffrn_radiation_type 'Mo K\a'
_diffrn_radiation_wavelength 0.71073
_diffrn_reflns_av_R_equivalents 0.020
_diffrn_reflns_limit_h_max 8
_diffrn_reflns_limit_h_min -8
_diffrn_reflns_limit_k_max 13
_diffrn_reflns_limit_k_min -13
_diffrn_reflns_limit_l_max 16
_diffrn_reflns_limit_l_min -16
_diffrn_reflns_number 6840
_diffrn_reflns_theta_full 27.51
_diffrn_reflns_theta_max 27.51
_diffrn_reflns_theta_min 5.11
_diffrn_standards_number 0
_exptl_absorpt_coefficient_mu 10.295
_exptl_absorpt_correction_T_max 0.66
_exptl_absorpt_correction_T_min 0.51
_exptl_absorpt_correction_type multi-scan
_exptl_absorpt_process_details '(Otwinowski & Minor, 1997)'
_exptl_crystal_colour ' yellow '
_exptl_crystal_density_diffrn 2.508
_exptl_crystal_description ' rod '
_exptl_crystal_F_000 559.718
_exptl_crystal_size_max 0.50
_exptl_crystal_size_mid 0.06
_exptl_crystal_size_min 0.04
_refine_diff_density_max 1.31
_refine_diff_density_min -1.11
_refine_ls_extinction_coef 15.9(15)
_refine_ls_extinction_method 'Larson (1970), equation 22'
_refine_ls_goodness_of_fit_ref 0.8660
_refine_ls_hydrogen_treatment noref
_refine_ls_matrix_type full
_refine_ls_number_parameters 209
_refine_ls_number_reflns 3353
_refine_ls_R_factor_gt 0.0201
_refine_ls_shift/su_max 0.001428
_refine_ls_structure_factor_coef Fsqd
_refine_ls_weighting_details
;
Chebychev polynomial with 5 parameters (Carruthers & Watkin, 1979),
13.4, 18.9, 11.8, 4.59, 1.99
;
_refine_ls_weighting_scheme calc
_refine_ls_wR_factor_ref 0.0470
_reflns_number_gt 3353
_reflns_number_total 3700
_reflns_threshold_expression I>3\s(I)
_cod_data_source_file cf6264.cif
_cod_data_source_block I
_cod_original_cell_volume 813.50(4)
_cod_original_formula_sum 'C6 H20 N2 O12 S2 U1'
_cod_database_code 2202425

loop_
_symmetry_equiv_pos_as_xyz
x,y,z
-x,-y,-z

loop_
_atom_site_label
_atom_site_fract_x
_atom_site_fract_y
_atom_site_fract_z
_atom_site_U_iso_or_equiv
_atom_site_adp_type
_atom_site_occupancy
_atom_site_type_symbol
U1 0.23167(2) 0.667358(14) -0.165208(11) 0.0078 Uani 1.0000 U
S1 -0.25911(13) 0.54458(9) -0.09811(7) 0.0111 Uani 1.0000 S
S2 0.25331(14) 0.90528(9) -0.36488(7) 0.0135 Uani 1.0000 S
O9 0.3559(5) 0.8790(4) -0.4724(2) 0.0247 Uani 1.0000 O
O1 0.0897(4) 0.7874(3) -0.0788(2) 0.0165 Uani 1.0000 O
O2 0.3693(4) 0.5469(3) -0.2532(2) 0.0148 Uani 1.0000 O
O5 -0.0747(4) 0.5985(3) -0.1635(2) 0.0162 Uani 1.0000 O
O10 0.1602(5) 1.0536(3) -0.3631(3) 0.0217 Uani 1.0000 O
O7 0.4009(4) 0.8468(3) -0.2883(2) 0.0169 Uani 1.0000 O
O6 0.0863(4) 0.8228(3) -0.3166(2) 0.0181 Uani 1.0000 O
N1 0.1853(5) 0.2402(4) 0.4222(3) 0.0180 Uani 1.0000 N
O8 -0.2639(4) 0.4160(3) -0.1297(2) 0.0174 Uani 1.0000 O
O4 0.2467(4) 0.4785(3) -0.0179(2) 0.0148 Uani 1.0000 O
O3 0.5512(4) 0.6548(3) -0.1145(2) 0.0159 Uani 1.0000 O
N2 0.4591(6) 0.2429(4) -0.1654(3) 0.0202 Uani 1.0000 N
C5 0.3385(6) 0.0279(4) -0.0659(3) 0.0173 Uani 1.0000 C
C1 0.0918(6) 0.3915(4) 0.4335(3) 0.0158 Uani 1.0000 C
C6 0.6671(6) 0.0754(4) -0.0409(3) 0.0189 Uani 1.0000 C
C4 0.4472(6) 0.1393(4) -0.0611(3) 0.0153 Uani 1.0000 C
C3 0.2290(6) 0.4443(4) 0.4847(3) 0.0179 Uani 1.0000 C
C2 -0.1289(6) 0.4034(4) 0.5006(3) 0.0192 Uani 1.0000 C
O11 0.1043(5) 0.2817(3) -0.2505(3) 0.0245 Uani 1.0000 O
O12 0.2903(5) 0.9040(4) -0.6784(3) 0.0333 Uani 1.0000 O
H17 0.4188 -0.0234 -0.1270 0.0217 Uiso 1.0000 H
H18 0.1935 0.0719 -0.0781 0.0217 Uiso 1.0000 H
H8 0.0829 0.4523 0.3609 0.0182 Uiso 1.0000 H
H20 0.7356 0.1512 -0.0388 0.0227 Uiso 1.0000 H
H19 0.7515 0.0241 -0.1014 0.0227 Uiso 1.0000 H
H16 0.3629 0.1878 0.0008 0.0170 Uiso 1.0000 H
H11 0.2445 0.3844 0.5568 0.0220 Uiso 1.0000 H
H12 0.3717 0.4391 0.4368 0.0220 Uiso 1.0000 H
H10 -0.1232 0.3429 0.5735 0.0232 Uiso 1.0000 H
H9 -0.2154 0.3702 0.4637 0.0232 Uiso 1.0000 H
H6 0.3308 0.2309 0.3780 0.0218 Uiso 1.0000 H
H5 0.1904 0.1813 0.4956 0.0218 Uiso 1.0000 H
H7 0.0985 0.2067 0.3859 0.0218 Uiso 1.0000 H
H14 0.3151 0.2865 -0.1799 0.0237 Uiso 1.0000 H
H15 0.5259 0.3182 -0.1606 0.0237 Uiso 1.0000 H
H13 0.5444 0.1937 -0.2264 0.0237 Uiso 1.0000 H
H2 0.1336 0.1940 -0.2808 0.0292 Uiso 1.0000 H
H1 -0.0423 0.2999 -0.2081 0.0292 Uiso 1.0000 H
H3 0.1379 0.9318 -0.6794 0.0389 Uiso 1.0000 H
H4 0.3110 0.8685 -0.6025 0.0389 Uiso 1.0000 H

loop_
_atom_site_aniso_label
_atom_site_aniso_U_11
_atom_site_aniso_U_22
_atom_site_aniso_U_33
_atom_site_aniso_U_12
_atom_site_aniso_U_13
_atom_site_aniso_U_23
U1 0.00624(8) 0.00908(8) 0.00811(8) -0.00227(4) -0.00245(4) -0.00009(4)
S1 0.0087(4) 0.0130(4) 0.0119(4) -0.0040(3) -0.0033(3) 0.0003(3)
S2 0.0152(4) 0.0124(4) 0.0128(4) -0.0040(3) -0.0048(3) 0.0014(3)
O9 0.0295(16) 0.0301(17) 0.0153(14) -0.0085(13) -0.0032(12) -0.0044(12)
O1 0.0179(13) 0.0161(13) 0.0164(13) -0.0020(10) -0.0052(11) -0.0045(11)
O2 0.0159(13) 0.0140(13) 0.0138(12) -0.0040(10) -0.0020(10) -0.0020(10)
O5 0.0141(13) 0.0232(14) 0.0134(12) -0.0101(11) -0.0040(10) 0.0011(11)
O10 0.0246(15) 0.0151(14) 0.0246(15) -0.0033(11) -0.0090(12) 0.0011(11)
O7 0.0165(13) 0.0182(14) 0.0175(13) -0.0068(11) -0.0070(11) 0.0016(11)
O6 0.0178(13) 0.0162(13) 0.0215(14) -0.0075(11) -0.0084(11) 0.0038(11)
N1 0.0192(16) 0.0160(16) 0.0192(16) -0.0035(13) -0.0048(13) -0.0035(13)
O8 0.0155(13) 0.0155(13) 0.0229(14) -0.0050(10) -0.0046(11) -0.0044(11)
O4 0.0154(13) 0.0172(13) 0.0111(12) -0.0040(10) -0.0050(10) 0.0020(10)
O3 0.0142(13) 0.0134(13) 0.0189(13) 0.0000(10) -0.0060(10) -0.0010(10)
N2 0.0222(17) 0.0143(16) 0.0231(18) -0.0044(13) -0.0063(14) 0.0006(13)
C5 0.0175(18) 0.0159(18) 0.0227(19) -0.0059(14) -0.0085(15) -0.0040(15)
C1 0.0144(17) 0.0150(17) 0.0180(18) -0.0025(14) -0.0045(14) -0.0027(14)
C6 0.0198(19) 0.0163(18) 0.0222(19) -0.0068(15) -0.0069(15) -0.0001(15)
C4 0.0178(18) 0.0093(16) 0.0169(18) -0.0011(13) -0.0024(14) -0.0021(13)
C3 0.0126(17) 0.0194(19) 0.0227(19) -0.0025(14) -0.0042(14) -0.0062(15)
C2 0.0182(19) 0.0200(19) 0.0212(19) -0.0080(15) -0.0020(15) -0.0049(15)
O11 0.0214(15) 0.0252(16) 0.0263(16) -0.0022(12) -0.0044(12) -0.0073(13)
O12 0.0248(17) 0.051(2) 0.0213(16) -0.0002(15) -0.0058(13) -0.0087(15)

loop_
_atom_type_symbol
_atom_type_scat_dispersion_real
_atom_type_scat_dispersion_imag
_atom_type_scat_source
'U   ' -10.6730 9.6540 International_Tables_Vol_IV_Table_2.2B
'S   ' 0.1246 0.1234 International_Tables_Vol_IV_Table_2.2B
'O   ' 0.0106 0.0060 International_Tables_Vol_IV_Table_2.2B
'C   ' 0.0033 0.0016 International_Tables_Vol_IV_Table_2.2B
'N   ' 0.0061 0.0033 International_Tables_Vol_IV_Table_2.2B
'H   ' 0.0000 0.0000 International_Tables_Vol_IV_Table_2.2B

loop_
_geom_angle_atom_site_label_1
_geom_angle_atom_site_label_2
_geom_angle_atom_site_label_3
_geom_angle_site_symmetry_1
_geom_angle_site_symmetry_3
_geom_angle
_geom_angle_publ_flag
O1 U1 O2 . . 178.73(13) yes
O1 U1 O3 . . 92.29(11) yes
O1 U1 O4 . . 91.55(11) yes
O1 U1 O5 . . 90.89(12) yes
O1 U1 O6 . . 90.48(12) yes
O1 U1 O7 . . 91.12(12) yes
O2 U1 O3 . . 88.97(11) yes
O2 U1 O4 . . 88.81(11) yes
O2 U1 O5 . . 87.97(11) yes
O2 U1 O6 . . 88.67(11) yes
O2 U1 O7 . . 89.22(11) yes
O3 U1 O4 . . 76.52(9) yes
O3 U1 O5 . . 157.20(10) yes
O3 U1 O6 . . 128.23(9) yes
O3 U1 O7 . . 71.36(9) yes
O4 U1 O5 . . 80.81(9) yes
O4 U1 O6 . . 155.06(9) yes
O4 U1 O7 . . 147.84(9) yes
O5 U1 O6 . . 74.31(9) yes
O5 U1 O7 . . 131.18(9) yes
O6 U1 O7 . . 56.91(9) yes
O3 S1 O4 1_455 2_565 107.76(16) yes
O3 S1 O5 1_455 . 107.99(17) yes
O3 S1 O8 1_455 . 111.13(16) yes
O4 S1 O5 2_565 . 107.95(15) yes
O4 S1 O8 2_565 . 111.40(17) yes
O5 S1 O8 . . 110.47(17) yes
O6 S2 O7 . . 101.85(16) yes
O6 S2 O9 . . 111.16(18) yes
O6 S2 O10 . . 109.02(17) yes
O7 S2 O9 . . 110.66(18) yes
O7 S2 O10 . . 111.43(17) yes
O9 S2 O10 . . 112.26(19) yes
U1 O3 S1 . 1_655 135.88(17) yes
U1 O4 S1 . 2_565 137.50(17) yes
U1 O5 S1 . . 147.46(17) yes
U1 O6 S2 . . 100.44(14) yes
U1 O7 S2 . . 100.74(14) yes
N1 C1 C2 . . 108.8(3) yes
N1 C1 C3 . . 109.9(3) yes
C2 C1 C3 . . 111.7(3) yes
C1 C2 C3 . 2_566 110.5(3) yes
C1 C3 C2 . 2_566 109.6(3) yes
N2 C4 C5 . . 110.4(3) yes
N2 C4 C6 . . 108.7(3) yes
C5 C4 C6 . . 111.6(3) yes
C4 C5 C6 . 2_655 108.4(3) yes
C4 C6 C5 . 2_655 110.4(3) yes
C1 N1 H5 . . 109.552 no
C1 N1 H6 . . 109.678 no
C1 N1 H7 . . 109.968 no
H5 N1 H6 . . 109.057 no
H5 N1 H7 . . 109.274 no
H6 N1 H7 . . 109.293 no
C4 N2 H13 . . 109.612 no
C4 N2 H14 . . 109.854 no
C4 N2 H15 . . 109.942 no
H13 N2 H14 . . 109.146 no
H13 N2 H15 . . 109.134 no
H14 N2 H15 . . 109.132 no
N1 C1 H8 . . 110.892 no
C2 C1 H8 . . 107.993 no
C3 C1 H8 . . 107.522 no
C1 C2 H9 . . 109.473 no
C1 C2 H10 . . 109.107 no
C3 C2 H9 2_566 . 109.583 no
C3 C2 H10 2_566 . 109.069 no
H9 C2 H10 . . 109.067 no
C1 C3 H11 . . 109.818 no
C1 C3 H12 . . 109.724 no
C2 C3 H11 2_566 . 109.486 no
C2 C3 H12 2_566 . 109.541 no
H11 C3 H12 . . 108.679 no
N2 C4 H16 . . 110.272 no
C5 C4 H16 . . 107.208 no
C6 C4 H16 . . 108.670 no
C4 C5 H17 . . 109.614 no
C4 C5 H18 . . 110.294 no
C6 C5 H17 2_655 . 109.325 no
C6 C5 H18 2_655 . 110.295 no
H17 C5 H18 . . 108.902 no
C4 C6 H19 . . 109.221 no
C4 C6 H20 . . 109.862 no
C5 C6 H19 2_655 . 108.934 no
C5 C6 H20 2_655 . 109.716 no
H19 C6 H20 . . 108.702 no
H2 O11 H1 . . 109.438 no
H3 O12 H4 . . 109.765 no

loop_
_geom_bond_atom_site_label_1
_geom_bond_atom_site_label_2
_geom_bond_site_symmetry_1
_geom_bond_site_symmetry_2
_geom_bond_distance
_geom_bond_publ_flag
U1 O1 . . 1.761(3) yes
U1 O2 . . 1.771(3) yes
U1 O3 . . 2.381(3) yes
U1 O4 . . 2.367(3) yes
U1 O5 . . 2.354(3) yes
U1 O6 . . 2.450(3) yes
U1 O7 . . 2.451(3) yes
S1 O3 . 1_455 1.480(3) yes
S1 O4 . 2_565 1.489(3) yes
S1 O5 . . 1.485(3) yes
S1 O8 . . 1.454(3) yes
S2 O6 . . 1.510(3) yes
S2 O7 . . 1.498(3) yes
S2 O9 . . 1.445(3) yes
S2 O10 . . 1.459(3) yes
N1 C1 . . 1.510(5) no
N2 C4 . . 1.506(5) no
C1 C2 . . 1.522(5) no
C1 C3 . . 1.524(5) no
C2 C3 2_566 . 1.536(6) no
C4 C5 . . 1.517(5) no
C4 C6 . . 1.519(5) no
C5 C6 . 2_655 1.529(6) no
O11 H1 . . 1.000 no
O11 H2 . . 1.000 no
O12 H3 . . 0.998 no
O12 H4 . . 0.999 no
N1 H5 . . 1.003 no
N1 H6 . . 1.002 no
N1 H7 . . 1.000 no
N2 H13 . . 1.002 no
N2 H14 . . 1.002 no
N2 H15 . . 1.002 no
C1 H8 . . 1.004 no
C2 H9 . . 1.001 no
C2 H10 . . 1.004 no
C3 H11 . . 1.003 no
C3 H12 . . 1.007 no
C4 H16 . . 1.005 no
C5 H17 . . 1.007 no
C5 H18 . . 1.000 no
C6 H19 . . 1.007 no
C6 H20 . . 1.002 no
